data_4022417
loop_
_publ_author_name
'Howard E. Zimmerman'
'Tibor Novak'

_publ_contact_author
; 
   Prof. Howard E. Zimmerman 
   Department of Chemistry 
   University of Wisconsin 
   1101 University Ave. 
   Madison, WI  53706-1396  USA 
;
_publ_contact_author_email zimmerman@chem.wisc.edu
_publ_contact_author_fax 1(608)2620381
_publ_contact_author_phone 1(608)2621502
_publ_section_title
;
 Regioselectivity of the Tri-\p-methane Rearrangement:
 Mechanistic and Exploratory Organic Photochemistry
;
_journal_name_full 'Journal of Organic Chemistry'
_journal_page_first 5056
_journal_page_last 5066
_journal_paper_doi 10.1021/jo034189j
_journal_volume 68
_journal_year 2003
_chemical_formula_moiety 'C52 H38 N2'
_chemical_formula_sum 'C52 H38 N2'
_chemical_formula_weight 690.84
_chemical_melting_point 233.5(5)
_chemical_name_common 25
_chemical_name_systematic
; 
 ? 
;
_space_group_IT_number 62
_symmetry_cell_setting orthorhombic
_symmetry_space_group_name_Hall '-P 2ac 2n'
_symmetry_space_group_name_H-M 'P n m a'
_atom_sites_solution_hydrogens geom
_atom_sites_solution_primary direct
_atom_sites_solution_secondary difmap
_audit_creation_method SHELXL-97
_cell_angle_alpha 90.00
_cell_angle_beta 90.00
_cell_angle_gamma 90.00
_cell_formula_units_Z 4
_cell_length_a 21.146(3)
_cell_length_b 17.623(3)
_cell_length_c 10.657(2)
_cell_measurement_temperature 100(2)
_cell_volume 3971.4(12)
_computing_structure_refinement 'SHELXL-97 (Sheldrick, 1997)'
_computing_structure_solution 'SHELXS-97 (Sheldrick, 1990)'
_diffrn_ambient_temperature 100(2)
_diffrn_measured_fraction_theta_full 0.982
_diffrn_measured_fraction_theta_max 0.982
_diffrn_measurement_device_type Bruker
_diffrn_measurement_method omega_scans
_diffrn_radiation_monochromator graphite
_diffrn_radiation_source 'fine-focus sealed tube'
_diffrn_radiation_type MoK\a
_diffrn_radiation_wavelength 0.71073
_diffrn_reflns_av_R_equivalents 0.0590
_diffrn_reflns_av_sigmaI/netI 0.0355
_diffrn_reflns_limit_h_max 25
_diffrn_reflns_limit_h_min -26
_diffrn_reflns_limit_k_max 21
_diffrn_reflns_limit_k_min -22
_diffrn_reflns_limit_l_max 13
_diffrn_reflns_limit_l_min -13
_diffrn_reflns_number 27222
_diffrn_reflns_theta_full 26.54
_diffrn_reflns_theta_max 26.54
_diffrn_reflns_theta_min 1.93
_diffrn_standards_decay_% <1%
_exptl_absorpt_coefficient_mu 0.067
_exptl_absorpt_correction_type none
_exptl_crystal_colour colorless
_exptl_crystal_density_diffrn 1.155
_exptl_crystal_density_method 'not measured'
_exptl_crystal_description Prism
_exptl_crystal_F_000 1456
_exptl_crystal_size_max 0.52
_exptl_crystal_size_mid 0.43
_exptl_crystal_size_min 0.38
_refine_diff_density_max 0.314
_refine_diff_density_min -0.268
_refine_diff_density_rms 0.060
_refine_ls_extinction_method none
_refine_ls_goodness_of_fit_ref 1.054
_refine_ls_hydrogen_treatment mixed
_refine_ls_matrix_type full
_refine_ls_number_parameters 287
_refine_ls_number_reflns 4194
_refine_ls_number_restraints 0
_refine_ls_restrained_S_all 1.054
_refine_ls_R_factor_all 0.0634
_refine_ls_R_factor_gt 0.0539
_refine_ls_shift/su_max 0.000
_refine_ls_shift/su_mean 0.000
_refine_ls_structure_factor_coef Fsqd
_refine_ls_weighting_details 'calc w=1/[\s^2^(Fo^2^)+(0.0764P)^2^+1.0262P] where P=(Fo^2^+2Fc^2^)/3'
_refine_ls_weighting_scheme calc
_refine_ls_wR_factor_gt 0.1365
_refine_ls_wR_factor_ref 0.1431
_reflns_number_gt 3544
_reflns_number_total 4194
_reflns_threshold_expression >2sigma(I)
_cod_data_source_file jo034189jsi20030218_024243_3.cif
_cod_data_source_block 25
_cod_depositor_comments
;
The following automatic conversions were performed:
'_exptl_absorpt_correction_type' value 'None' changed to 'none' according
to '/home/saulius/struct/CIF-dictionaries/cif_core.dic' dictionary named
'cif_core.dic' version 2.4.1 from 2010-06-29.

Automatic conversion script
Id: cif_fix_enum 1527 2010-12-29 10:47:43Z saulius 

The following automatic conversions were performed:

'_chemical_melting_point' value '233-234' was changed to '233.5(5)' -
the average value was taken and precision was estimated.

Automatic conversion script
Id: cif_fix_values 1646 2011-03-28 12:23:43Z adriana 
;
_cod_database_code 4022417

loop_
_symmetry_equiv_pos_as_xyz
'x, y, z'
'-x+1/2, -y, z+1/2'
'x+1/2, -y+1/2, -z+1/2'
'-x, y+1/2, -z'
'-x, -y, -z'
'x-1/2, y, -z-1/2'
'-x-1/2, y-1/2, z-1/2'
'x, -y-1/2, z'

loop_
_atom_site_label
_atom_site_type_symbol
_atom_site_fract_x
_atom_site_fract_y
_atom_site_fract_z
_atom_site_U_iso_or_equiv
_atom_site_adp_type
_atom_site_occupancy
_atom_site_symmetry_multiplicity
_atom_site_calc_flag
_atom_site_refinement_flags
N1 N 0.63111(8) 0.2500 0.4083(2) 0.0465(5) Uani 1 2 d S
N2 N 0.10744(13) 0.2500 0.6116(3) 0.0815(9) Uani 1 2 d S
C1 C 0.33441(8) 0.2500 0.14723(17) 0.0248(4) Uani 1 2 d S
C2 C 0.32564(6) 0.20676(9) 0.02424(14) 0.0350(4) Uani 1 1 d .
H2 H 0.3558(19) 0.177(2) 0.000(4) 0.045 Uiso 0.50 1 d P
C3 C 0.26656(6) 0.16423(9) 0.00115(13) 0.0348(3) Uani 1 1 d .
H3 H 0.2292 0.1906 0.0157 0.045 Uiso 1 1 calc R
C4 C 0.26016(6) 0.09243(9) -0.03815(13) 0.0321(3) Uani 1 1 d .
C5 C 0.31521(6) 0.04051(9) -0.05622(13) 0.0329(3) Uani 1 1 d .
C6 C 0.34772(7) 0.01025(9) 0.04573(14) 0.0358(3) Uani 1 1 d .
H6 H 0.3335 0.0200 0.1267 0.047 Uiso 1 1 calc R
C7 C 0.40104(8) -0.03429(10) 0.02810(17) 0.0470(4) Uani 1 1 d .
H7 H 0.4225 -0.0539 0.0971 0.061 Uiso 1 1 calc R
C8 C 0.42222(8) -0.04948(13) -0.0911(2) 0.0594(5) Uani 1 1 d .
H8 H 0.4586 -0.0783 -0.1027 0.077 Uiso 1 1 calc R
C9 C 0.38953(9) -0.02202(13) -0.19351(19) 0.0633(6) Uani 1 1 d .
H9 H 0.4033 -0.0335 -0.2742 0.082 Uiso 1 1 calc R
C10 C 0.33615(8) 0.02269(11) -0.17666(16) 0.0491(4) Uani 1 1 d .
H10 H 0.3143 0.0409 -0.2461 0.064 Uiso 1 1 calc R
C11 C 0.19588(7) 0.06155(9) -0.06336(13) 0.0352(3) Uani 1 1 d .
C12 C 0.14895(7) 0.10764(10) -0.11651(17) 0.0464(4) Uani 1 1 d .
H12 H 0.1587 0.1568 -0.1418 0.060 Uiso 1 1 calc R
C13 C 0.08773(8) 0.07991(13) -0.1314(2) 0.0600(6) Uani 1 1 d .
H13 H 0.0566 0.1111 -0.1653 0.078 Uiso 1 1 calc R
C14 C 0.07293(8) 0.00728(13) -0.0968(2) 0.0615(6) Uani 1 1 d .
H14 H 0.0319 -0.0107 -0.1070 0.080 Uiso 1 1 calc R
C15 C 0.11900(9) -0.03951(12) -0.04653(19) 0.0551(5) Uani 1 1 d .
H15 H 0.1090 -0.0889 -0.0231 0.072 Uiso 1 1 calc R
C16 C 0.18018(7) -0.01261(10) -0.03114(15) 0.0423(4) Uani 1 1 d .
H16 H 0.2111 -0.0446 0.0012 0.055 Uiso 1 1 calc R
C17 C 0.39903(8) 0.2500 0.20636(16) 0.0259(4) Uani 1 2 d S
C18 C 0.42897(6) 0.18193(9) 0.23480(14) 0.0329(3) Uani 1 1 d .
H18 H 0.4088 0.1362 0.2178 0.043(5) Uiso 1 1 calc R
C19 C 0.48881(6) 0.18166(9) 0.28835(14) 0.0345(3) Uani 1 1 d .
H19 H 0.5086 0.1360 0.3076 0.045 Uiso 1 1 calc R
C20 C 0.51886(8) 0.2500 0.31299(17) 0.0287(4) Uani 1 2 d S
C21 C 0.58146(9) 0.2500 0.36609(19) 0.0339(5) Uani 1 2 d S
C22 C 0.28207(8) 0.2500 0.24471(17) 0.0282(4) Uani 1 2 d S
C23 C 0.25932(6) 0.31803(9) 0.29239(13) 0.0343(3) Uani 1 1 d .
H23 H 0.2750 0.3637 0.2617 0.045 Uiso 1 1 calc R
C24 C 0.21321(7) 0.31846(10) 0.38593(15) 0.0420(4) Uani 1 1 d .
H24 H 0.1978 0.3641 0.4171 0.055 Uiso 1 1 calc R
C25 C 0.19063(10) 0.2500 0.4320(2) 0.0428(6) Uani 1 2 d S
C26 C 0.14356(12) 0.2500 0.5314(3) 0.0595(7) Uani 1 2 d S
C27 C 0.38997(12) 0.19107(18) -0.0487(3) 0.0297(6) Uani 0.50 1 d P
H27A H 0.4235 0.2180 -0.0055 0.039 Uiso 0.50 1 calc PR
H27B H 0.3993 0.1373 -0.0423 0.039 Uiso 0.50 1 calc PR
C28 C 0.39240(12) 0.21298(16) -0.1866(2) 0.0272(5) Uani 0.50 1 d P
C29 C 0.45139(13) 0.21694(18) -0.2439(3) 0.0378(7) Uani 0.50 1 d P
H29 H 0.4874 0.2024 -0.2000 0.049 Uiso 0.50 1 calc PR
C30 C 0.45666(14) 0.2430(13) -0.3686(3) 0.065(3) Uani 0.50 1 d P
H30 H 0.4960 0.2552 -0.4020 0.085 Uiso 0.50 1 calc PR
C31 C 0.40386(11) 0.2500 -0.43866(19) 0.0417(5) Uani 1 2 d S
H31 H 0.4072 0.2549 -0.5253 0.054 Uiso 0.50 1 calc PR
C32 C 0.34535(10) 0.2500 -0.3831(2) 0.0416(5) Uani 1 2 d S
H32 H 0.3097 0.2631 -0.4294 0.054 Uiso 0.50 1 calc PR
C33 C 0.33967(13) 0.2303(2) -0.2579(3) 0.0437(14) Uani 0.50 1 d P
H33 H 0.2998 0.2287 -0.2211 0.057 Uiso 0.50 1 calc PR

loop_
_atom_site_aniso_label
_atom_site_aniso_U_11
_atom_site_aniso_U_22
_atom_site_aniso_U_33
_atom_site_aniso_U_23
_atom_site_aniso_U_13
_atom_site_aniso_U_12
N1 0.0201(9) 0.0661(13) 0.0533(11) 0.000 -0.0085(8) 0.000
N2 0.0549(15) 0.113(2) 0.0762(17) 0.000 0.0413(14) 0.000
C1 0.0137(8) 0.0340(10) 0.0266(9) 0.000 0.0007(7) 0.000
C2 0.0173(6) 0.0535(9) 0.0341(7) -0.0114(7) -0.0046(5) 0.0103(6)
C3 0.0213(7) 0.0456(8) 0.0376(7) -0.0087(6) -0.0072(6) 0.0076(6)
C4 0.0233(7) 0.0447(8) 0.0283(7) -0.0033(6) -0.0021(5) 0.0063(6)
C5 0.0230(7) 0.0402(8) 0.0356(7) -0.0038(6) 0.0003(5) 0.0027(6)
C6 0.0283(7) 0.0414(8) 0.0376(8) -0.0042(6) -0.0040(6) 0.0030(6)
C7 0.0351(8) 0.0530(10) 0.0527(10) -0.0068(8) -0.0139(7) 0.0115(7)
C8 0.0350(9) 0.0767(14) 0.0665(12) -0.0100(10) -0.0013(8) 0.0261(9)
C9 0.0473(11) 0.0939(16) 0.0487(10) -0.0060(10) 0.0125(8) 0.0275(10)
C10 0.0392(9) 0.0704(12) 0.0376(8) -0.0007(8) 0.0031(7) 0.0199(8)
C11 0.0248(7) 0.0460(9) 0.0347(7) -0.0119(6) -0.0017(6) 0.0042(6)
C12 0.0327(8) 0.0486(9) 0.0580(10) -0.0164(8) -0.0150(7) 0.0059(7)
C13 0.0304(8) 0.0674(13) 0.0823(14) -0.0307(11) -0.0198(9) 0.0101(8)
C14 0.0298(9) 0.0760(14) 0.0786(13) -0.0314(11) -0.0021(9) -0.0076(9)
C15 0.0443(10) 0.0593(11) 0.0617(11) -0.0134(9) 0.0067(9) -0.0143(9)
C16 0.0342(8) 0.0501(9) 0.0426(9) -0.0081(7) 0.0019(7) 0.0008(7)
C17 0.0151(8) 0.0414(11) 0.0212(8) 0.000 0.0038(6) 0.000
C18 0.0220(7) 0.0375(8) 0.0392(7) 0.0001(6) -0.0053(6) -0.0029(6)
C19 0.0223(7) 0.0409(8) 0.0403(8) 0.0000(6) -0.0050(6) 0.0052(6)
C20 0.0139(8) 0.0481(11) 0.0242(8) 0.000 0.0025(7) 0.000
C21 0.0193(10) 0.0488(12) 0.0335(10) 0.000 0.0011(8) 0.000
C22 0.0133(8) 0.0453(11) 0.0260(9) 0.000 -0.0001(7) 0.000
C23 0.0199(6) 0.0455(8) 0.0376(8) -0.0049(6) 0.0052(5) -0.0034(6)
C24 0.0235(7) 0.0585(10) 0.0440(8) -0.0126(7) 0.0090(6) -0.0008(7)
C25 0.0203(10) 0.0714(16) 0.0369(11) 0.000 0.0095(8) 0.000
C26 0.0359(13) 0.087(2) 0.0555(15) 0.000 0.0210(12) 0.000
C27 0.0130(11) 0.0476(16) 0.0286(13) 0.0033(12) 0.0010(10) 0.0019(11)
C28 0.0197(12) 0.0354(13) 0.0265(12) 0.0012(11) 0.0028(10) 0.0008(10)
C29 0.0196(13) 0.0593(18) 0.0346(14) 0.0040(12) 0.0024(11) 0.0036(11)
C30 0.0309(14) 0.127(8) 0.0374(13) 0.022(5) 0.0140(11) 0.026(5)
C31 0.0406(12) 0.0595(15) 0.0250(10) 0.000 0.0070(9) 0.000
C32 0.0288(11) 0.0655(15) 0.0305(10) 0.000 -0.0033(9) 0.000
C33 0.0182(11) 0.079(4) 0.0336(13) 0.0116(14) 0.0012(10) 0.0011(13)

loop_
_atom_type_symbol
_atom_type_description
_atom_type_scat_dispersion_real
_atom_type_scat_dispersion_imag
_atom_type_scat_source
C C 0.0033 0.0016 'International Tables Vol C Tables 4.2.6.8 and 6.1.1.4'
H H 0.0000 0.0000 'International Tables Vol C Tables 4.2.6.8 and 6.1.1.4'
N N 0.0061 0.0033 'International Tables Vol C Tables 4.2.6.8 and 6.1.1.4'

loop_
_geom_angle_atom_site_label_1
_geom_angle_atom_site_label_2
_geom_angle_atom_site_label_3
_geom_angle
_geom_angle_site_symmetry_1
_geom_angle_site_symmetry_3
C17 C1 C22 112.05(14) . .
C17 C1 C2 118.02(12) . .
C22 C1 C2 119.91(12) . .
C17 C1 C2 118.02(12) . 8_565
C22 C1 C2 119.91(12) . 8_565
C2 C1 C2 59.86(14) . 8_565
C3 C2 C2 120.49(8) . 8_565
C3 C2 C1 119.92(13) . .
C2 C2 C1 60.07(7) 8_565 .
C3 C2 C27 123.60(16) . .
C2 C2 C27 100.00(13) 8_565 .
C1 C2 C27 113.70(15) . .
C4 C3 C2 128.07(13) . .
C3 C4 C11 119.60(12) . .
C3 C4 C5 122.71(13) . .
C11 C4 C5 117.68(13) . .
C6 C5 C10 118.40(14) . .
C6 C5 C4 121.28(13) . .
C10 C5 C4 120.31(13) . .
C7 C6 C5 120.84(15) . .
C8 C7 C6 120.06(16) . .
C7 C8 C9 120.01(16) . .
C8 C9 C10 120.27(17) . .
C9 C10 C5 120.36(16) . .
C16 C11 C12 118.36(14) . .
C16 C11 C4 121.11(14) . .
C12 C11 C4 120.50(15) . .
C13 C12 C11 120.05(18) . .
C14 C13 C12 120.65(18) . .
C13 C14 C15 120.05(17) . .
C14 C15 C16 119.90(19) . .
C15 C16 C11 120.94(16) . .
C18 C17 C18 119.33(17) 8_565 .
C18 C17 C1 120.33(8) 8_565 .
C18 C17 C1 120.33(8) . .
C19 C18 C17 120.52(14) . .
C20 C19 C18 119.51(14) . .
C19 C20 C19 120.56(17) 8_565 .
C19 C20 C21 119.72(9) 8_565 .
C19 C20 C21 119.72(9) . .
N1 C21 C20 180.0(2) . .
C23 C22 C23 119.45(18) 8_565 .
C23 C22 C1 120.22(9) 8_565 .
C23 C22 C1 120.22(9) . .
C22 C23 C24 120.58(15) . .
C25 C24 C23 119.26(16) . .
C24 C25 C24 120.85(19) . 8_565
C24 C25 C26 119.57(10) . .
C24 C25 C26 119.57(10) 8_565 .
N2 C26 C25 178.6(3) . .
C28 C27 C2 117.19(19) . .
C28 C28 C33 77.25(19) 8_565 .
C28 C28 C29 87.13(17) 8_565 .
C33 C28 C29 118.1(3) . .
C28 C28 C27 104.72(16) 8_565 .
C33 C28 C27 124.0(2) . .
C29 C28 C27 117.9(2) . .
C28 C28 C33 53.47(15) 8_565 8_565
C33 C28 C33 23.8(3) . 8_565
C29 C28 C33 111.5(2) . 8_565
C27 C28 C33 124.5(2) . 8_565
C28 C28 C29 48.36(12) 8_565 8_565
C33 C28 C29 102.3(2) . 8_565
C29 C28 C29 38.8(2) . 8_565
C27 C28 C29 120.6(2) . 8_565
C33 C28 C29 84.34(19) 8_565 8_565
C28 C29 C30 120.1(3) . .
C31 C30 C29 119.1(5) . .
C30 C31 C32 120.5(2) . .
C31 C32 C33 119.6(2) . .
C28 C33 C32 121.0(2) . .

loop_
_geom_bond_atom_site_label_1
_geom_bond_atom_site_label_2
_geom_bond_distance
_geom_bond_site_symmetry_2
N1 C21 1.142(3) .
N2 C26 1.147(3) .
C1 C17 1.505(2) .
C1 C22 1.518(2) .
C1 C2 1.527(2) .
C1 C2 1.527(2) 8_565
C2 C3 1.477(2) .
C2 C2 1.524(3) 8_565
C2 C27 1.591(3) .
C3 C4 1.340(2) .
C4 C11 1.4887(19) .
C4 C5 1.4931(19) .
C5 C6 1.392(2) .
C5 C10 1.394(2) .
C6 C7 1.387(2) .
C7 C8 1.373(3) .
C8 C9 1.380(3) .
C9 C10 1.388(2) .
C11 C16 1.391(2) .
C11 C12 1.402(2) .
C12 C13 1.393(2) .
C13 C14 1.368(3) .
C14 C15 1.384(3) .
C15 C16 1.388(2) .
C17 C18 1.3899(17) 8_565
C17 C18 1.3899(17) .
C18 C19 1.3881(19) .
C19 C20 1.3868(17) .
C20 C19 1.3868(17) 8_565
C20 C21 1.440(3) .
C22 C23 1.3881(18) 8_565
C22 C23 1.3881(18) .
C23 C24 1.394(2) .
C24 C25 1.387(2) .
C25 C24 1.387(2) 8_565
C25 C26 1.454(3) .
C27 C28 1.520(4) .
C28 C28 1.305(6) 8_565
C28 C33 1.383(4) .
C28 C29 1.391(4) .
C28 C33 1.679(4) 8_565
C28 C29 1.859(4) 8_565
C29 C30 1.410(8) .
C30 C31 1.349(4) .
C31 C32 1.372(3) .
C32 C33 1.385(4) .

loop_
_geom_torsion_atom_site_label_1
_geom_torsion_atom_site_label_2
_geom_torsion_atom_site_label_3
_geom_torsion_atom_site_label_4
_geom_torsion
_geom_torsion_site_symmetry_1
_geom_torsion_site_symmetry_4
C17 C1 C2 C3 142.04(13) . .
C22 C1 C2 C3 -0.78(18) . .
C2 C1 C2 C3 -110.13(13) 8_565 .
C17 C1 C2 C2 -107.84(11) . 8_565
C22 C1 C2 C2 109.34(11) . 8_565
C17 C1 C2 C27 -19.8(2) . .
C22 C1 C2 C27 -162.60(15) . .
C2 C1 C2 C27 88.06(16) 8_565 .
C2 C2 C3 C4 158.60(12) 8_565 .
C1 C2 C3 C4 -130.62(16) . .
C27 C2 C3 C4 29.3(3) . .
C2 C3 C4 C11 -176.19(14) . .
C2 C3 C4 C5 4.9(2) . .
C3 C4 C5 C6 72.8(2) . .
C11 C4 C5 C6 -106.16(16) . .
C3 C4 C5 C10 -105.65(19) . .
C11 C4 C5 C10 75.4(2) . .
C10 C5 C6 C7 2.3(2) . .
C4 C5 C6 C7 -176.16(15) . .
C5 C6 C7 C8 -0.4(3) . .
C6 C7 C8 C9 -1.6(3) . .
C7 C8 C9 C10 1.7(4) . .
C8 C9 C10 C5 0.2(3) . .
C6 C5 C10 C9 -2.2(3) . .
C4 C5 C10 C9 176.27(18) . .
C3 C4 C11 C16 -141.04(15) . .
C5 C4 C11 C16 37.95(19) . .
C3 C4 C11 C12 36.8(2) . .
C5 C4 C11 C12 -144.22(15) . .
C16 C11 C12 C13 2.5(2) . .
C4 C11 C12 C13 -175.38(15) . .
C11 C12 C13 C14 -1.2(3) . .
C12 C13 C14 C15 -0.1(3) . .
C13 C14 C15 C16 0.1(3) . .
C14 C15 C16 C11 1.2(3) . .
C12 C11 C16 C15 -2.5(2) . .
C4 C11 C16 C15 175.36(15) . .
C22 C1 C17 C18 -89.52(14) . 8_565
C2 C1 C17 C18 124.89(14) . 8_565
C2 C1 C17 C18 56.06(19) 8_565 8_565
C22 C1 C17 C18 89.52(14) . .
C2 C1 C17 C18 -56.06(19) . .
C2 C1 C17 C18 -124.89(14) 8_565 .
C18 C17 C18 C19 -1.5(3) 8_565 .
C1 C17 C18 C19 179.44(14) . .
C17 C18 C19 C20 -0.3(2) . .
C18 C19 C20 C19 2.1(3) . 8_565
C18 C19 C20 C21 -178.71(15) . .
C19 C20 C21 N1 90(100) 8_565 .
C19 C20 C21 N1 -90(100) . .
C17 C1 C22 C23 -88.03(15) . 8_565
C2 C1 C22 C23 56.8(2) . 8_565
C2 C1 C22 C23 127.11(14) 8_565 8_565
C17 C1 C22 C23 88.03(15) . .
C2 C1 C22 C23 -127.11(14) . .
C2 C1 C22 C23 -56.8(2) 8_565 .
C23 C22 C23 C24 -1.1(3) 8_565 .
C1 C22 C23 C24 -177.17(15) . .
C22 C23 C24 C25 0.6(2) . .
C23 C24 C25 C24 -0.1(3) . 8_565
C23 C24 C25 C26 178.67(19) . .
C24 C25 C26 N2 -89.41(19) . .
C24 C25 C26 N2 89.42(19) 8_565 .
C3 C2 C27 C28 69.7(3) . .
C2 C2 C27 C28 -67.6(2) 8_565 .
C1 C2 C27 C28 -129.2(2) . .
C2 C27 C28 C28 70.3(2) . 8_565
C2 C27 C28 C33 -14.1(4) . .
C2 C27 C28 C29 164.9(2) . .
C2 C27 C28 C33 14.8(4) . 8_565
C2 C27 C28 C29 120.3(2) . 8_565
C28 C28 C29 C30 -69.6(11) 8_565 .
C33 C28 C29 C30 4.3(11) . .
C27 C28 C29 C30 -174.8(11) . .
C33 C28 C29 C30 -21.0(11) 8_565 .
C29 C28 C29 C30 -69.6(11) 8_565 .
C28 C29 C30 C31 -13(2) . .
C29 C30 C31 C32 16(2) . .
C30 C31 C32 C33 -10.7(12) . .
C28 C28 C33 C32 80.6(3) 8_565 .
C29 C28 C33 C32 0.9(5) . .
C27 C28 C33 C32 179.9(3) . .
C33 C28 C33 C32 80.6(3) 8_565 .
C29 C28 C33 C32 38.9(4) 8_565 .
C31 C32 C33 C28 2.1(4) . .
